data_4065720
loop_
_publ_author_name
'Lund, Clinton L.'
'Bagh, Bidraha'
'Quail, J. Wilson'
'M\"uller, Jens'

_publ_section_title
;
 Insertion of [Pt(PEt3)2] into a Strained Si&#x2212;C Bond of
 Diphenylsila[1]molybdarenophane
;
_journal_issue 8
_journal_name_full Organometallics
_journal_page_first 1977
_journal_paper_doi 10.1021/om100099f
_journal_volume 29
_journal_year 2010
_chemical_formula_moiety 'C36 H50 Mo P2 Pt Si'
_chemical_formula_sum 'C36 H50 Mo P2 Pt Si'
_chemical_formula_weight 863.82
_chemical_name_systematic
; 
 ? 
;
_space_group_IT_number 14
_symmetry_cell_setting monoclinic
_symmetry_space_group_name_Hall '-P 2ybc'
_symmetry_space_group_name_H-M 'P 1 21/c 1'
_atom_sites_solution_hydrogens geom
_atom_sites_solution_primary direct
_atom_sites_solution_secondary difmap
_audit_creation_method SHELXL-97
_cell_angle_alpha 90.00
_cell_angle_beta 122.1420(10)
_cell_angle_gamma 90.00
_cell_formula_units_Z 4
_cell_length_a 11.8115(3)
_cell_length_b 17.6336(3)
_cell_length_c 19.7795(4)
_cell_measurement_reflns_used 8218
_cell_measurement_temperature 173(2)
_cell_measurement_theta_max 27.485
_cell_measurement_theta_min 0.998
_cell_volume 3488.25(13)
_computing_cell_refinement 'HKL Scalepack (Otwinowski & Minor 1997)'
_computing_data_collection 'Collect (Nonius BV, 1998)'
_computing_data_reduction 'HKL Denzo and Scalepack (Otwinowski & Minor 1997)'
_computing_molecular_graphics 'Ortep-3 for Windows (Farrugia, 1997)'
_computing_publication_material 'SHELXL-97 (Sheldrick, 1997)'
_computing_structure_refinement 'SHELXL-97 (Sheldrick, 1997)'
_computing_structure_solution 'SIR97 (Altomare et al., 1997)'
_diffrn_ambient_temperature 173(2)
_diffrn_detector_area_resol_mean 9
_diffrn_measured_fraction_theta_full 0.999
_diffrn_measured_fraction_theta_max 0.999
_diffrn_measurement_device 'Nonius KappaCCD'
_diffrn_measurement_method '\f scans and \w scans with \k offsets'
_diffrn_radiation_monochromator 'horizonally mounted graphite crystal'
_diffrn_radiation_source 'fine-focus sealed tube'
_diffrn_radiation_type MoK\a
_diffrn_radiation_wavelength 0.71070
_diffrn_reflns_av_R_equivalents 0.0995
_diffrn_reflns_av_sigmaI/netI 0.0512
_diffrn_reflns_limit_h_max 14
_diffrn_reflns_limit_h_min -14
_diffrn_reflns_limit_k_max 21
_diffrn_reflns_limit_k_min -21
_diffrn_reflns_limit_l_max 24
_diffrn_reflns_limit_l_min -24
_diffrn_reflns_number 43621
_diffrn_reflns_theta_full 26.02
_diffrn_reflns_theta_max 26.02
_diffrn_reflns_theta_min 2.69
_diffrn_standards_decay_% 0
_diffrn_standards_interval_count 0
_diffrn_standards_interval_time 0
_diffrn_standards_number 0
_exptl_absorpt_coefficient_mu 4.515
_exptl_absorpt_correction_T_max 0.798
_exptl_absorpt_correction_T_min 0.616
_exptl_absorpt_correction_type psi-scan
_exptl_absorpt_process_details 'Shelxtl 6.10 (Bruker-AXS, 2000)'
_exptl_crystal_colour orange
_exptl_crystal_density_diffrn 1.645
_exptl_crystal_density_method 'not measured'
_exptl_crystal_description chip
_exptl_crystal_F_000 1720
_exptl_crystal_size_max 0.15
_exptl_crystal_size_mid 0.08
_exptl_crystal_size_min 0.05
_refine_diff_density_max 0.703
_refine_diff_density_min -0.912
_refine_diff_density_rms 0.142
_refine_ls_extinction_method none
_refine_ls_goodness_of_fit_ref 1.038
_refine_ls_hydrogen_treatment constr
_refine_ls_matrix_type full
_refine_ls_number_parameters 376
_refine_ls_number_reflns 6860
_refine_ls_number_restraints 0
_refine_ls_restrained_S_all 1.038
_refine_ls_R_factor_all 0.0509
_refine_ls_R_factor_gt 0.0358
_refine_ls_shift/su_max 0.001
_refine_ls_shift/su_mean 0.000
_refine_ls_structure_factor_coef Fsqd
_refine_ls_weighting_details 'calc w=1/[\s^2^(Fo^2^)+(0.0172P)^2^+10.8598P] where P=(Fo^2^+2Fc^2^)/3'
_refine_ls_weighting_scheme calc
_refine_ls_wR_factor_gt 0.0663
_refine_ls_wR_factor_ref 0.0716
_reflns_number_gt 5638
_reflns_number_total 6860
_reflns_threshold_expression >2\s(I)
_cod_data_source_file om100099f_si_002.cif
_cod_data_source_block 1109
_cod_original_sg_symbol_H-M 'P 21/c'
_cod_database_code 4065720

loop_
_symmetry_equiv_pos_as_xyz
'x, y, z'
'-x, y+1/2, -z+1/2'
'-x, -y, -z'
'x, -y-1/2, z-1/2'

loop_
_atom_site_label
_atom_site_type_symbol
_atom_site_fract_x
_atom_site_fract_y
_atom_site_fract_z
_atom_site_U_iso_or_equiv
_atom_site_adp_type
_atom_site_occupancy
_atom_site_symmetry_multiplicity
_atom_site_calc_flag
_atom_site_refinement_flags
Pt1 Pt 0.62974(2) 0.327023(10) 0.205151(12) 0.01720(6) Uani 1 1 d .
Mo1 Mo 0.94290(5) 0.46107(3) 0.34076(3) 0.02025(11) Uani 1 1 d .
P1 P 0.52148(15) 0.21998(8) 0.13164(9) 0.0249(3) Uani 1 1 d .
P2 P 0.43213(14) 0.39049(8) 0.18415(8) 0.0215(3) Uani 1 1 d .
Si1 Si 0.84472(14) 0.29174(8) 0.23181(8) 0.0182(3) Uani 1 1 d .
C1 C 0.7250(5) 0.4228(3) 0.2739(3) 0.0188(11) Uani 1 1 d .
C2 C 0.7366(5) 0.4930(3) 0.2422(3) 0.0213(11) Uani 1 1 d .
H2 H 0.7035 0.4964 0.1868 0.026 Uiso 1 1 d R
C3 C 0.7965(5) 0.5587(3) 0.2914(4) 0.0275(13) Uani 1 1 d .
H3 H 0.8041 0.6044 0.2688 0.033 Uiso 1 1 d R
C4 C 0.8448(5) 0.5550(3) 0.3731(3) 0.0276(13) Uani 1 1 d .
H4 H 0.8819 0.5987 0.4058 0.033 Uiso 1 1 d R
C5 C 0.8378(6) 0.4860(3) 0.4073(3) 0.0284(13) Uani 1 1 d .
H5 H 0.8716 0.4829 0.4628 0.034 Uiso 1 1 d R
C6 C 0.7794(5) 0.4211(3) 0.3580(3) 0.0218(11) Uani 1 1 d .
H6 H 0.7771 0.3749 0.3820 0.026 Uiso 1 1 d R
C7 C 0.9893(5) 0.3591(3) 0.2945(3) 0.0221(11) Uani 1 1 d .
C8 C 1.0182(5) 0.4248(3) 0.2627(3) 0.0246(12) Uani 1 1 d .
H8 H 0.9787 0.4293 0.2067 0.029 Uiso 1 1 d R
C9 C 1.1051(6) 0.4831(3) 0.3130(4) 0.0306(14) Uani 1 1 d .
H9 H 1.1215 0.5260 0.2903 0.037 Uiso 1 1 d R
C10 C 1.1670(6) 0.4781(3) 0.3968(4) 0.0329(14) Uani 1 1 d .
H10 H 1.2213 0.5184 0.4302 0.039 Uiso 1 1 d R
C11 C 1.1465(6) 0.4126(3) 0.4298(4) 0.0306(14) Uani 1 1 d .
H11 H 1.1901 0.4080 0.4861 0.037 Uiso 1 1 d R
C12 C 1.0622(5) 0.3540(3) 0.3803(3) 0.0250(12) Uani 1 1 d .
H12 H 1.0537 0.3094 0.4042 0.030 Uiso 1 1 d R
C13 C 0.9200(5) 0.2017(3) 0.2924(3) 0.0212(11) Uani 1 1 d .
C14 C 0.8620(6) 0.1631(3) 0.3286(3) 0.0283(13) Uani 1 1 d .
H14 H 0.7786 0.1802 0.3193 0.034 Uiso 1 1 calc R
C15 C 0.9225(7) 0.1006(3) 0.3775(4) 0.0385(16) Uani 1 1 d .
H15 H 0.8807 0.0760 0.4013 0.046 Uiso 1 1 calc R
C16 C 1.0439(7) 0.0739(3) 0.3918(4) 0.0362(15) Uani 1 1 d .
H16 H 1.0843 0.0302 0.4239 0.043 Uiso 1 1 calc R
C17 C 1.1056(6) 0.1121(3) 0.3584(3) 0.0292(13) Uani 1 1 d .
H17 H 1.1898 0.0952 0.3688 0.035 Uiso 1 1 calc R
C18 C 1.0449(5) 0.1746(3) 0.3100(3) 0.0240(11) Uani 1 1 d .
H18 H 1.0888 0.2000 0.2880 0.029 Uiso 1 1 calc R
C19 C 0.8404(5) 0.2798(3) 0.1345(3) 0.0222(11) Uani 1 1 d .
C20 C 0.8845(6) 0.2153(3) 0.1140(3) 0.0265(12) Uani 1 1 d .
H20 H 0.9249 0.1753 0.1517 0.032 Uiso 1 1 calc R
C21 C 0.8712(6) 0.2079(3) 0.0404(3) 0.0324(14) Uani 1 1 d .
H21 H 0.8996 0.1627 0.0277 0.039 Uiso 1 1 calc R
C22 C 0.8167(7) 0.2662(4) -0.0146(4) 0.0376(15) Uani 1 1 d .
H22 H 0.8083 0.2613 -0.0649 0.045 Uiso 1 1 calc R
C23 C 0.7744(6) 0.3321(4) 0.0040(4) 0.0366(14) Uani 1 1 d .
H23 H 0.7380 0.3727 -0.0331 0.044 Uiso 1 1 calc R
C24 C 0.7856(5) 0.3381(3) 0.0773(3) 0.0260(12) Uani 1 1 d .
H24 H 0.7552 0.3831 0.0892 0.031 Uiso 1 1 calc R
C25 C 0.4222(6) 0.1723(3) 0.1653(4) 0.0329(14) Uani 1 1 d .
H25A H 0.3396 0.2019 0.1470 0.039 Uiso 1 1 calc R
H25B H 0.3954 0.1217 0.1398 0.039 Uiso 1 1 calc R
C26 C 0.4950(7) 0.1622(4) 0.2557(4) 0.0465(18) Uani 1 1 d .
H26A H 0.5694 0.1267 0.2735 0.070 Uiso 1 1 calc R
H26B H 0.4327 0.1422 0.2697 0.070 Uiso 1 1 calc R
H26C H 0.5296 0.2114 0.2819 0.070 Uiso 1 1 calc R
C27 C 0.3974(6) 0.2381(3) 0.0261(3) 0.0311(13) Uani 1 1 d .
H27A H 0.3478 0.1906 0.0014 0.037 Uiso 1 1 calc R
H27B H 0.3325 0.2759 0.0225 0.037 Uiso 1 1 calc R
C28 C 0.4557(7) 0.2671(4) -0.0223(4) 0.0466(18) Uani 1 1 d .
H28A H 0.4975 0.3167 -0.0018 0.070 Uiso 1 1 calc R
H28B H 0.3839 0.2720 -0.0785 0.070 Uiso 1 1 calc R
H28C H 0.5229 0.2312 -0.0175 0.070 Uiso 1 1 calc R
C29 C 0.6151(6) 0.1393(3) 0.1260(4) 0.0360(15) Uani 1 1 d .
H29A H 0.6735 0.1585 0.1080 0.043 Uiso 1 1 calc R
H29B H 0.6739 0.1187 0.1806 0.043 Uiso 1 1 calc R
C30 C 0.5321(7) 0.0747(3) 0.0716(4) 0.0382(15) Uani 1 1 d .
H30A H 0.4694 0.0570 0.0864 0.057 Uiso 1 1 calc R
H30B H 0.5911 0.0329 0.0771 0.057 Uiso 1 1 calc R
H30C H 0.4820 0.0924 0.0162 0.057 Uiso 1 1 calc R
C31 C 0.4041(6) 0.4753(3) 0.1243(3) 0.0283(13) Uani 1 1 d .
H31A H 0.3170 0.4978 0.1094 0.034 Uiso 1 1 calc R
H31B H 0.4745 0.5129 0.1573 0.034 Uiso 1 1 calc R
C32 C 0.4047(7) 0.4603(4) 0.0488(4) 0.0407(16) Uani 1 1 d .
H32A H 0.4906 0.4381 0.0630 0.061 Uiso 1 1 calc R
H32B H 0.3914 0.5081 0.0202 0.061 Uiso 1 1 calc R
H32C H 0.3323 0.4250 0.0144 0.061 Uiso 1 1 calc R
C33 C 0.2646(6) 0.3460(3) 0.1364(4) 0.0349(15) Uani 1 1 d .
H33A H 0.2419 0.3254 0.0841 0.042 Uiso 1 1 calc R
H33B H 0.2709 0.3024 0.1698 0.042 Uiso 1 1 calc R
C34 C 0.1498(7) 0.3955(4) 0.1229(5) 0.0486(18) Uani 1 1 d .
H34A H 0.1719 0.4186 0.1736 0.073 Uiso 1 1 calc R
H34B H 0.0690 0.3645 0.1021 0.073 Uiso 1 1 calc R
H34C H 0.1340 0.4354 0.0844 0.073 Uiso 1 1 calc R
C35 C 0.4491(6) 0.4321(3) 0.2740(4) 0.0313(14) Uani 1 1 d .
H35A H 0.5294 0.4649 0.3002 0.038 Uiso 1 1 calc R
H35B H 0.3705 0.4647 0.2579 0.038 Uiso 1 1 calc R
C36 C 0.4607(8) 0.3741(4) 0.3342(4) 0.052(2) Uani 1 1 d .
H36A H 0.3795 0.3430 0.3098 0.078 Uiso 1 1 calc R
H36B H 0.4718 0.4004 0.3811 0.078 Uiso 1 1 calc R
H36C H 0.5383 0.3414 0.3507 0.078 Uiso 1 1 calc R

loop_
_atom_site_aniso_label
_atom_site_aniso_U_11
_atom_site_aniso_U_22
_atom_site_aniso_U_33
_atom_site_aniso_U_23
_atom_site_aniso_U_13
_atom_site_aniso_U_12
Pt1 0.01499(10) 0.01506(10) 0.01965(10) -0.00261(8) 0.00793(8) -0.00104(8)
Mo1 0.0149(2) 0.0187(2) 0.0227(2) -0.00494(18) 0.0070(2) -0.00105(17)
P1 0.0187(8) 0.0204(7) 0.0309(8) -0.0095(6) 0.0100(6) -0.0044(6)
P2 0.0164(7) 0.0210(7) 0.0269(7) -0.0028(6) 0.0114(6) 0.0001(5)
Si1 0.0154(7) 0.0178(7) 0.0198(7) -0.0024(6) 0.0083(6) 0.0012(5)
C1 0.013(3) 0.017(3) 0.022(3) -0.002(2) 0.006(2) 0.000(2)
C2 0.012(3) 0.020(3) 0.024(3) 0.001(2) 0.004(2) 0.001(2)
C3 0.016(3) 0.019(3) 0.039(3) 0.000(2) 0.009(3) 0.002(2)
C4 0.017(3) 0.026(3) 0.036(3) -0.013(3) 0.011(3) -0.001(2)
C5 0.019(3) 0.035(3) 0.027(3) -0.007(3) 0.009(2) 0.005(2)
C6 0.018(3) 0.022(3) 0.023(3) -0.001(2) 0.010(2) -0.005(2)
C7 0.016(3) 0.022(3) 0.027(3) -0.008(2) 0.011(2) 0.001(2)
C8 0.024(3) 0.024(3) 0.028(3) -0.009(2) 0.015(3) -0.003(2)
C9 0.021(3) 0.030(3) 0.047(4) -0.008(3) 0.023(3) -0.008(2)
C10 0.018(3) 0.035(3) 0.041(4) -0.016(3) 0.013(3) -0.005(2)
C11 0.017(3) 0.035(3) 0.029(3) -0.007(3) 0.005(3) 0.008(2)
C12 0.019(3) 0.023(3) 0.029(3) -0.003(2) 0.010(2) 0.006(2)
C13 0.025(3) 0.018(3) 0.019(3) -0.006(2) 0.011(2) 0.000(2)
C14 0.024(3) 0.032(3) 0.033(3) -0.007(3) 0.017(3) -0.007(2)
C15 0.048(4) 0.030(3) 0.039(4) 0.009(3) 0.024(3) -0.004(3)
C16 0.043(4) 0.027(3) 0.033(3) 0.006(3) 0.016(3) 0.010(3)
C17 0.028(3) 0.029(3) 0.027(3) 0.004(2) 0.012(3) 0.009(3)
C18 0.024(3) 0.028(3) 0.022(3) -0.004(2) 0.013(2) 0.001(2)
C19 0.020(3) 0.023(3) 0.022(3) -0.003(2) 0.010(2) -0.005(2)
C20 0.030(3) 0.023(3) 0.023(3) -0.002(2) 0.012(3) 0.004(2)
C21 0.036(4) 0.032(3) 0.030(3) -0.007(3) 0.019(3) 0.005(3)
C22 0.043(4) 0.045(4) 0.026(3) -0.005(3) 0.019(3) -0.002(3)
C23 0.040(4) 0.037(3) 0.029(3) 0.007(3) 0.016(3) 0.002(3)
C24 0.024(3) 0.028(3) 0.023(3) -0.002(2) 0.011(2) -0.001(2)
C25 0.020(3) 0.024(3) 0.050(4) -0.004(3) 0.016(3) -0.003(2)
C26 0.039(4) 0.043(4) 0.059(4) 0.013(3) 0.027(4) -0.013(3)
C27 0.016(3) 0.034(3) 0.035(3) -0.011(3) 0.008(3) -0.005(2)
C28 0.047(4) 0.054(4) 0.037(4) -0.013(3) 0.022(4) -0.004(3)
C29 0.020(3) 0.033(3) 0.051(4) -0.017(3) 0.016(3) -0.003(3)
C30 0.038(4) 0.025(3) 0.046(4) -0.010(3) 0.018(3) -0.002(3)
C31 0.019(3) 0.029(3) 0.029(3) 0.002(2) 0.008(3) 0.005(2)
C32 0.048(4) 0.048(4) 0.029(3) 0.005(3) 0.023(3) 0.003(3)
C33 0.027(3) 0.028(3) 0.052(4) -0.011(3) 0.022(3) -0.007(2)
C34 0.029(4) 0.045(4) 0.070(5) -0.014(4) 0.025(4) -0.004(3)
C35 0.033(4) 0.031(3) 0.035(3) 0.000(3) 0.022(3) 0.007(3)
C36 0.078(6) 0.052(4) 0.047(4) 0.006(4) 0.048(4) 0.006(4)

loop_
_atom_type_symbol
_atom_type_description
_atom_type_scat_dispersion_real
_atom_type_scat_dispersion_imag
_atom_type_scat_source
C C 0.0033 0.0016 'International Tables Vol C Tables 4.2.6.8 and 6.1.1.4'
H H 0.0000 0.0000 'International Tables Vol C Tables 4.2.6.8 and 6.1.1.4'
Mo Mo -1.6832 0.6857 'International Tables Vol C Tables 4.2.6.8 and 6.1.1.4'
P P 0.1023 0.0942 'International Tables Vol C Tables 4.2.6.8 and 6.1.1.4'
Pt Pt -1.7033 8.3905 'International Tables Vol C Tables 4.2.6.8 and 6.1.1.4'
Si Si 0.0817 0.0704 'International Tables Vol C Tables 4.2.6.8 and 6.1.1.4'

loop_
_geom_angle_atom_site_label_1
_geom_angle_atom_site_label_2
_geom_angle_atom_site_label_3
_geom_angle
C1 Pt1 P1 178.09(15)
C1 Pt1 Si1 85.71(14)
P1 Pt1 Si1 95.38(5)
C1 Pt1 P2 82.75(14)
P1 Pt1 P2 96.30(5)
Si1 Pt1 P2 167.43(5)
C7 Mo1 C12 37.78(19)
C7 Mo1 C2 103.84(19)
C12 Mo1 C2 135.25(19)
C7 Mo1 C6 103.3(2)
C12 Mo1 C6 96.6(2)
C2 Mo1 C6 65.49(19)
C7 Mo1 C8 37.7(2)
C12 Mo1 C8 66.0(2)
C2 Mo1 C8 96.9(2)
C6 Mo1 C8 134.59(19)
C7 Mo1 C11 67.7(2)
C12 Mo1 C11 36.5(2)
C2 Mo1 C11 171.4(2)
C6 Mo1 C11 114.1(2)
C8 Mo1 C11 77.4(2)
C7 Mo1 C3 137.8(2)
C12 Mo1 C3 171.9(2)
C2 Mo1 C3 37.17(19)
C6 Mo1 C3 77.4(2)
C8 Mo1 C3 114.3(2)
C11 Mo1 C3 151.3(2)
C7 Mo1 C10 80.2(2)
C12 Mo1 C10 65.7(2)
C2 Mo1 C10 146.6(2)
C6 Mo1 C10 146.8(2)
C8 Mo1 C10 65.8(2)
C11 Mo1 C10 36.2(2)
C3 Mo1 C10 122.2(2)
C7 Mo1 C5 136.5(2)
C12 Mo1 C5 113.3(2)
C2 Mo1 C5 77.2(2)
C6 Mo1 C5 36.57(19)
C8 Mo1 C5 170.9(2)
C11 Mo1 C5 107.7(2)
C3 Mo1 C5 64.9(2)
C10 Mo1 C5 122.8(2)
C7 Mo1 C1 88.35(18)
C12 Mo1 C1 105.05(19)
C2 Mo1 C1 36.82(18)
C6 Mo1 C1 36.79(18)
C8 Mo1 C1 104.75(19)
C11 Mo1 C1 138.1(2)
C3 Mo1 C1 66.87(19)
C10 Mo1 C1 168.52(19)
C5 Mo1 C1 66.35(19)
C7 Mo1 C9 67.4(2)
C12 Mo1 C9 77.0(2)
C2 Mo1 C9 114.3(2)
C6 Mo1 C9 170.58(19)
C8 Mo1 C9 36.44(19)
C11 Mo1 C9 64.6(2)
C3 Mo1 C9 108.2(2)
C10 Mo1 C9 36.0(2)
C5 Mo1 C9 152.6(2)
C1 Mo1 C9 137.8(2)
C7 Mo1 C4 166.46(19)
C12 Mo1 C4 146.0(2)
C2 Mo1 C4 65.42(19)
C6 Mo1 C4 65.3(2)
C8 Mo1 C4 147.1(2)
C11 Mo1 C4 122.7(2)
C3 Mo1 C4 35.8(2)
C10 Mo1 C4 113.4(2)
C5 Mo1 C4 36.0(2)
C1 Mo1 C4 78.12(19)
C9 Mo1 C4 123.7(2)
C27 P1 C25 102.5(3)
C27 P1 C29 102.0(3)
C25 P1 C29 100.8(3)
C27 P1 Pt1 114.5(2)
C25 P1 Pt1 113.2(2)
C29 P1 Pt1 121.36(19)
C31 P2 C35 100.9(3)
C31 P2 C33 103.9(3)
C35 P2 C33 101.5(3)
C31 P2 Pt1 108.44(19)
C35 P2 Pt1 114.9(2)
C33 P2 Pt1 124.28(19)
C7 Si1 C13 98.9(2)
C7 Si1 C19 105.1(2)
C13 Si1 C19 107.2(2)
C7 Si1 Pt1 117.56(16)
C13 Si1 Pt1 116.28(18)
C19 Si1 Pt1 110.57(17)
C2 C1 C6 116.1(5)
C2 C1 Pt1 124.1(4)
C6 C1 Pt1 119.7(4)
C2 C1 Mo1 69.9(3)
C6 C1 Mo1 70.2(3)
Pt1 C1 Mo1 132.0(2)
C1 C2 C3 122.0(5)
C1 C2 Mo1 73.3(3)
C3 C2 Mo1 72.3(3)
C1 C2 H2 119.0
C3 C2 H2 119.0
Mo1 C2 H2 127.6
C4 C3 C2 119.8(5)
C4 C3 Mo1 73.6(3)
C2 C3 Mo1 70.5(3)
C4 C3 H3 120.1
C2 C3 H3 120.1
Mo1 C3 H3 127.4
C3 C4 C5 120.0(5)
C3 C4 Mo1 70.6(3)
C5 C4 Mo1 71.3(3)
C3 C4 H4 120.2
C5 C4 H4 119.8
Mo1 C4 H4 130.9
C4 C5 C6 119.7(5)
C4 C5 Mo1 72.7(3)
C6 C5 Mo1 70.3(3)
C4 C5 H5 120.3
C6 C5 H5 120.0
Mo1 C5 H5 129.3
C5 C6 C1 122.4(5)
C5 C6 Mo1 73.1(3)
C1 C6 Mo1 73.0(3)
C5 C6 H6 118.7
C1 C6 H6 118.9
Mo1 C6 H6 126.9
C12 C7 C8 115.6(5)
C12 C7 Si1 119.7(4)
C8 C7 Si1 123.8(4)
C12 C7 Mo1 71.9(3)
C8 C7 Mo1 72.3(3)
Si1 C7 Mo1 116.3(2)
C9 C8 C7 121.8(5)
C9 C8 Mo1 73.5(3)
C7 C8 Mo1 70.0(3)
C9 C8 H8 118.7
C7 C8 H8 119.5
Mo1 C8 H8 130.5
C10 C9 C8 120.4(5)
C10 C9 Mo1 71.6(3)
C8 C9 Mo1 70.1(3)
C10 C9 H9 119.6
C8 C9 H9 120.0
Mo1 C9 H9 130.8
C11 C10 C9 119.0(5)
C11 C10 Mo1 71.1(3)
C9 C10 Mo1 72.3(3)
C11 C10 H10 120.7
C9 C10 H10 120.4
Mo1 C10 H10 128.1
C12 C11 C10 120.8(6)
C12 C11 Mo1 70.7(3)
C10 C11 Mo1 72.7(3)
C12 C11 H11 119.6
C10 C11 H11 119.6
Mo1 C11 H11 129.3
C11 C12 C7 122.1(5)
C11 C12 Mo1 72.8(3)
C7 C12 Mo1 70.4(3)
C11 C12 H12 119.0
C7 C12 H12 118.9
Mo1 C12 H12 131.3
C14 C13 C18 116.2(5)
C14 C13 Si1 122.4(4)
C18 C13 Si1 121.1(4)
C15 C14 C13 122.1(6)
C15 C14 H14 119.0
C13 C14 H14 119.0
C14 C15 C16 120.3(6)
C14 C15 H15 119.8
C16 C15 H15 119.8
C15 C16 C17 119.0(6)
C15 C16 H16 120.5
C17 C16 H16 120.5
C18 C17 C16 120.2(6)
C18 C17 H17 119.9
C16 C17 H17 119.9
C17 C18 C13 122.1(5)
C17 C18 H18 118.9
C13 C18 H18 118.9
C20 C19 C24 116.4(5)
C20 C19 Si1 124.7(4)
C24 C19 Si1 118.9(4)
C21 C20 C19 122.1(5)
C21 C20 H20 119.0
C19 C20 H20 119.0
C22 C21 C20 120.1(5)
C22 C21 H21 119.9
C20 C21 H21 119.9
C21 C22 C23 119.7(6)
C21 C22 H22 120.1
C23 C22 H22 120.1
C24 C23 C22 119.6(6)
C24 C23 H23 120.2
C22 C23 H23 120.2
C23 C24 C19 122.1(5)
C23 C24 H24 119.0
C19 C24 H24 119.0
C26 C25 P1 114.1(4)
C26 C25 H25A 108.7
P1 C25 H25A 108.7
C26 C25 H25B 108.7
P1 C25 H25B 108.7
H25A C25 H25B 107.6
C25 C26 H26A 109.5
C25 C26 H26B 109.5
H26A C26 H26B 109.5
C25 C26 H26C 109.5
H26A C26 H26C 109.5
H26B C26 H26C 109.5
C28 C27 P1 114.7(4)
C28 C27 H27A 108.6
P1 C27 H27A 108.6
C28 C27 H27B 108.6
P1 C27 H27B 108.6
H27A C27 H27B 107.6
C27 C28 H28A 109.5
C27 C28 H28B 109.5
H28A C28 H28B 109.5
C27 C28 H28C 109.5
H28A C28 H28C 109.5
H28B C28 H28C 109.5
C30 C29 P1 116.2(4)
C30 C29 H29A 108.2
P1 C29 H29A 108.2
C30 C29 H29B 108.2
P1 C29 H29B 108.2
H29A C29 H29B 107.4
C29 C30 H30A 109.5
C29 C30 H30B 109.5
H30A C30 H30B 109.5
C29 C30 H30C 109.5
H30A C30 H30C 109.5
H30B C30 H30C 109.5
C32 C31 P2 113.6(4)
C32 C31 H31A 108.8
P2 C31 H31A 108.8
C32 C31 H31B 108.8
P2 C31 H31B 108.8
H31A C31 H31B 107.7
C31 C32 H32A 109.5
C31 C32 H32B 109.5
H32A C32 H32B 109.5
C31 C32 H32C 109.5
H32A C32 H32C 109.5
H32B C32 H32C 109.5
C34 C33 P2 117.4(4)
C34 C33 H33A 108.0
P2 C33 H33A 108.0
C34 C33 H33B 108.0
P2 C33 H33B 108.0
H33A C33 H33B 107.2
C33 C34 H34A 109.5
C33 C34 H34B 109.5
H34A C34 H34B 109.5
C33 C34 H34C 109.5
H34A C34 H34C 109.5
H34B C34 H34C 109.5
C36 C35 P2 114.1(4)
C36 C35 H35A 108.7
P2 C35 H35A 108.7
C36 C35 H35B 108.7
P2 C35 H35B 108.7
H35A C35 H35B 107.6
C35 C36 H36A 109.5
C35 C36 H36B 109.5
H36A C36 H36B 109.5
C35 C36 H36C 109.5
H36A C36 H36C 109.5
H36B C36 H36C 109.5

loop_
_geom_bond_atom_site_label_1
_geom_bond_atom_site_label_2
_geom_bond_distance
Pt1 C1 2.083(5)
Pt1 P1 2.3095(14)
Pt1 Si1 2.3849(14)
Pt1 P2 2.4169(14)
Mo1 C7 2.214(5)
Mo1 C12 2.234(5)
Mo1 C2 2.236(5)
Mo1 C6 2.245(5)
Mo1 C8 2.246(5)
Mo1 C11 2.260(6)
Mo1 C3 2.261(5)
Mo1 C10 2.281(6)
Mo1 C5 2.281(6)
Mo1 C1 2.282(5)
Mo1 C9 2.291(6)
Mo1 C4 2.299(5)
P1 C27 1.831(6)
P1 C25 1.832(6)
P1 C29 1.841(6)
P2 C31 1.825(6)
P2 C35 1.832(6)
P2 C33 1.854(6)
Si1 C7 1.901(5)
Si1 C13 1.901(5)
Si1 C19 1.910(5)
C1 C2 1.428(7)
C1 C6 1.429(7)
C2 C3 1.433(7)
C2 H2 0.9499
C3 C4 1.400(8)
C3 H3 0.9498
C4 C5 1.415(8)
C4 H4 0.9500
C5 C6 1.421(7)
C5 H5 0.9500
C6 H6 0.9500
C7 C12 1.440(8)
C7 C8 1.442(8)
C8 C9 1.419(7)
C8 H8 0.9501
C9 C10 1.414(9)
C9 H9 0.9499
C10 C11 1.409(9)
C10 H10 0.9500
C11 C12 1.407(8)
C11 H11 0.9499
C12 H12 0.9500
C13 C14 1.402(8)
C13 C18 1.407(7)
C14 C15 1.388(8)
C14 H14 0.9500
C15 C16 1.388(9)
C15 H15 0.9500
C16 C17 1.391(9)
C16 H16 0.9500
C17 C18 1.384(8)
C17 H17 0.9500
C18 H18 0.9500
C19 C20 1.398(7)
C19 C24 1.406(7)
C20 C21 1.384(8)
C20 H20 0.9500
C21 C22 1.382(9)
C21 H21 0.9500
C22 C23 1.389(9)
C22 H22 0.9500
C23 C24 1.388(8)
C23 H23 0.9500
C24 H24 0.9500
C25 C26 1.527(9)
C25 H25A 0.9900
C25 H25B 0.9900
C26 H26A 0.9800
C26 H26B 0.9800
C26 H26C 0.9800
C27 C28 1.534(9)
C27 H27A 0.9900
C27 H27B 0.9900
C28 H28A 0.9800
C28 H28B 0.9800
C28 H28C 0.9800
C29 C30 1.514(8)
C29 H29A 0.9900
C29 H29B 0.9900
C30 H30A 0.9800
C30 H30B 0.9800
C30 H30C 0.9800
C31 C32 1.521(8)
C31 H31A 0.9900
C31 H31B 0.9900
C32 H32A 0.9800
C32 H32B 0.9800
C32 H32C 0.9800
C33 C34 1.512(8)
C33 H33A 0.9900
C33 H33B 0.9900
C34 H34A 0.9800
C34 H34B 0.9800
C34 H34C 0.9800
C35 C36 1.521(8)
C35 H35A 0.9900
C35 H35B 0.9900
C36 H36A 0.9800
C36 H36B 0.9800
C36 H36C 0.9800

loop_
_geom_torsion_atom_site_label_1
_geom_torsion_atom_site_label_2
_geom_torsion_atom_site_label_3
_geom_torsion_atom_site_label_4
_geom_torsion
Si1 Pt1 P1 C27 -114.2(2)
P2 Pt1 P1 C27 61.2(2)
Si1 Pt1 P1 C25 128.9(2)
P2 Pt1 P1 C25 -55.7(2)
Si1 Pt1 P1 C29 8.9(3)
P2 Pt1 P1 C29 -175.8(3)
C1 Pt1 P2 C31 68.0(2)
P1 Pt1 P2 C31 -113.7(2)
Si1 Pt1 P2 C31 44.5(3)
C1 Pt1 P2 C35 -44.0(3)
P1 Pt1 P2 C35 134.3(2)
Si1 Pt1 P2 C35 -67.5(3)
C1 Pt1 P2 C33 -169.7(3)
P1 Pt1 P2 C33 8.7(3)
Si1 Pt1 P2 C33 166.8(3)
C1 Pt1 Si1 C7 -1.1(2)
P1 Pt1 Si1 C7 -179.5(2)
P2 Pt1 Si1 C7 22.3(3)
C1 Pt1 Si1 C13 115.8(2)
P1 Pt1 Si1 C13 -62.63(18)
P2 Pt1 Si1 C13 139.1(3)
C1 Pt1 Si1 C19 -121.6(2)
P1 Pt1 Si1 C19 59.94(18)
P2 Pt1 Si1 C19 -98.3(3)
Si1 Pt1 C1 C2 91.8(4)
P2 Pt1 C1 C2 -83.2(4)
Si1 Pt1 C1 C6 -90.5(4)
P2 Pt1 C1 C6 94.5(4)
Si1 Pt1 C1 Mo1 -1.1(3)
P2 Pt1 C1 Mo1 -176.1(3)
C7 Mo1 C1 C2 -116.0(3)
C12 Mo1 C1 C2 -150.2(3)
C6 Mo1 C1 C2 129.1(4)
C8 Mo1 C1 C2 -81.6(3)
C11 Mo1 C1 C2 -169.0(3)
C3 Mo1 C1 C2 28.9(3)
C10 Mo1 C1 C2 -115.0(10)
C5 Mo1 C1 C2 100.5(3)
C9 Mo1 C1 C2 -63.1(4)
C4 Mo1 C1 C2 64.6(3)
C7 Mo1 C1 C6 115.0(3)
C12 Mo1 C1 C6 80.7(3)
C2 Mo1 C1 C6 -129.1(4)
C8 Mo1 C1 C6 149.3(3)
C11 Mo1 C1 C6 61.9(4)
C3 Mo1 C1 C6 -100.1(3)
C10 Mo1 C1 C6 115.9(10)
C5 Mo1 C1 C6 -28.5(3)
C9 Mo1 C1 C6 167.8(3)
C4 Mo1 C1 C6 -64.4(3)
C7 Mo1 C1 Pt1 2.4(3)
C12 Mo1 C1 Pt1 -31.9(4)
C2 Mo1 C1 Pt1 118.3(5)
C6 Mo1 C1 Pt1 -112.6(5)
C8 Mo1 C1 Pt1 36.7(4)
C11 Mo1 C1 Pt1 -50.7(5)
C3 Mo1 C1 Pt1 147.2(4)
C10 Mo1 C1 Pt1 3.3(13)
C5 Mo1 C1 Pt1 -141.2(4)
C9 Mo1 C1 Pt1 55.2(5)
C4 Mo1 C1 Pt1 -177.1(4)
C6 C1 C2 C3 -1.4(7)
Pt1 C1 C2 C3 176.4(4)
Mo1 C1 C2 C3 -55.9(5)
C6 C1 C2 Mo1 54.5(4)
Pt1 C1 C2 Mo1 -127.8(4)
C7 Mo1 C2 C1 67.8(3)
C12 Mo1 C2 C1 43.0(4)
C6 Mo1 C2 C1 -30.7(3)
C8 Mo1 C2 C1 105.5(3)
C3 Mo1 C2 C1 -132.6(5)
C10 Mo1 C2 C1 160.9(3)
C5 Mo1 C2 C1 -67.4(3)
C9 Mo1 C2 C1 138.9(3)
C4 Mo1 C2 C1 -103.5(3)
C7 Mo1 C2 C3 -159.6(3)
C12 Mo1 C2 C3 175.6(3)
C6 Mo1 C2 C3 101.8(4)
C8 Mo1 C2 C3 -121.9(3)
C10 Mo1 C2 C3 -66.5(5)
C5 Mo1 C2 C3 65.1(3)
C1 Mo1 C2 C3 132.6(5)
C9 Mo1 C2 C3 -88.5(4)
C4 Mo1 C2 C3 29.1(3)
C1 C2 C3 C4 -0.5(8)
Mo1 C2 C3 C4 -56.8(5)
C1 C2 C3 Mo1 56.3(5)
C7 Mo1 C3 C4 161.0(3)
C2 Mo1 C3 C4 130.8(5)
C6 Mo1 C3 C4 65.0(3)
C8 Mo1 C3 C4 -161.5(3)
C11 Mo1 C3 C4 -52.5(6)
C10 Mo1 C3 C4 -85.8(4)
C5 Mo1 C3 C4 28.5(3)
C1 Mo1 C3 C4 102.1(4)
C9 Mo1 C3 C4 -122.8(3)
C7 Mo1 C3 C2 30.2(5)
C6 Mo1 C3 C2 -65.8(3)
C8 Mo1 C3 C2 67.7(4)
C11 Mo1 C3 C2 176.6(4)
C10 Mo1 C3 C2 143.4(3)
C5 Mo1 C3 C2 -102.3(4)
C1 Mo1 C3 C2 -28.7(3)
C9 Mo1 C3 C2 106.4(3)
C4 Mo1 C3 C2 -130.8(5)
C2 C3 C4 C5 1.8(8)
Mo1 C3 C4 C5 -53.5(5)
C2 C3 C4 Mo1 55.3(4)
C7 Mo1 C4 C3 -69.3(10)
C12 Mo1 C4 C3 -166.1(4)
C2 Mo1 C4 C3 -30.2(3)
C6 Mo1 C4 C3 -103.2(4)
C8 Mo1 C4 C3 32.1(5)
C11 Mo1 C4 C3 153.0(3)
C10 Mo1 C4 C3 113.2(4)
C5 Mo1 C4 C3 -132.7(5)
C1 Mo1 C4 C3 -66.7(3)
C9 Mo1 C4 C3 73.6(4)
C7 Mo1 C4 C5 63.4(10)
C12 Mo1 C4 C5 -33.4(5)
C2 Mo1 C4 C5 102.5(4)
C6 Mo1 C4 C5 29.4(3)
C8 Mo1 C4 C5 164.8(4)
C11 Mo1 C4 C5 -74.3(4)
C3 Mo1 C4 C5 132.7(5)
C10 Mo1 C4 C5 -114.1(4)
C1 Mo1 C4 C5 65.9(3)
C9 Mo1 C4 C5 -153.7(3)
C3 C4 C5 C6 -1.1(8)
Mo1 C4 C5 C6 -54.3(5)
C3 C4 C5 Mo1 53.2(5)
C7 Mo1 C5 C4 -162.3(3)
C12 Mo1 C5 C4 160.4(3)
C2 Mo1 C5 C4 -65.6(3)
C6 Mo1 C5 C4 -131.4(5)
C11 Mo1 C5 C4 121.8(3)
C3 Mo1 C5 C4 -28.3(3)
C10 Mo1 C5 C4 85.2(4)
C1 Mo1 C5 C4 -102.7(4)
C9 Mo1 C5 C4 53.0(6)
C7 Mo1 C5 C6 -30.9(5)
C12 Mo1 C5 C6 -68.2(4)
C2 Mo1 C5 C6 65.9(3)
C11 Mo1 C5 C6 -106.8(3)
C3 Mo1 C5 C6 103.1(4)
C10 Mo1 C5 C6 -143.4(3)
C1 Mo1 C5 C6 28.7(3)
C9 Mo1 C5 C6 -175.5(4)
C4 Mo1 C5 C6 131.4(5)
C4 C5 C6 C1 -0.8(8)
Mo1 C5 C6 C1 -56.3(5)
C4 C5 C6 Mo1 55.4(5)
C2 C1 C6 C5 2.0(8)
Pt1 C1 C6 C5 -175.8(4)
Mo1 C1 C6 C5 56.3(5)
C2 C1 C6 Mo1 -54.3(4)
Pt1 C1 C6 Mo1 127.9(3)
C7 Mo1 C6 C5 158.7(3)
C12 Mo1 C6 C5 120.9(3)
C2 Mo1 C6 C5 -102.0(4)
C8 Mo1 C6 C5 -176.6(3)
C11 Mo1 C6 C5 87.5(4)
C3 Mo1 C6 C5 -64.7(3)
C10 Mo1 C6 C5 66.4(5)
C1 Mo1 C6 C5 -132.7(5)
C4 Mo1 C6 C5 -29.0(3)
C7 Mo1 C6 C1 -68.6(3)
C12 Mo1 C6 C1 -106.4(3)
C2 Mo1 C6 C1 30.8(3)
C8 Mo1 C6 C1 -43.8(4)
C11 Mo1 C6 C1 -139.8(3)
C3 Mo1 C6 C1 68.1(3)
C10 Mo1 C6 C1 -160.9(3)
C5 Mo1 C6 C1 132.7(5)
C4 Mo1 C6 C1 103.7(3)
C13 Si1 C7 C12 -39.9(5)
C19 Si1 C7 C12 -150.6(4)
Pt1 Si1 C7 C12 86.0(4)
C13 Si1 C7 C8 151.3(4)
C19 Si1 C7 C8 40.6(5)
Pt1 Si1 C7 C8 -82.8(5)
C13 Si1 C7 Mo1 -123.2(3)
C19 Si1 C7 Mo1 126.2(3)
Pt1 Si1 C7 Mo1 2.8(3)
C2 Mo1 C7 C12 -151.2(3)
C6 Mo1 C7 C12 -83.6(3)
C8 Mo1 C7 C12 125.6(5)
C11 Mo1 C7 C12 27.3(3)
C3 Mo1 C7 C12 -169.4(3)
C10 Mo1 C7 C12 62.7(3)
C5 Mo1 C7 C12 -65.3(4)
C1 Mo1 C7 C12 -117.5(3)
C9 Mo1 C7 C12 98.0(4)
C4 Mo1 C7 C12 -115.0(9)
C12 Mo1 C7 C8 -125.6(5)
C2 Mo1 C7 C8 83.2(3)
C6 Mo1 C7 C8 150.9(3)
C11 Mo1 C7 C8 -98.3(4)
C3 Mo1 C7 C8 65.0(4)
C10 Mo1 C7 C8 -62.8(3)
C5 Mo1 C7 C8 169.2(3)
C1 Mo1 C7 C8 117.0(3)
C9 Mo1 C7 C8 -27.6(3)
C4 Mo1 C7 C8 119.4(9)
C12 Mo1 C7 Si1 114.8(5)
C2 Mo1 C7 Si1 -36.3(3)
C6 Mo1 C7 Si1 31.3(3)
C8 Mo1 C7 Si1 -119.6(5)
C11 Mo1 C7 Si1 142.1(4)
C3 Mo1 C7 Si1 -54.6(4)
C10 Mo1 C7 Si1 177.6(3)
C5 Mo1 C7 Si1 49.6(4)
C1 Mo1 C7 Si1 -2.6(3)
C9 Mo1 C7 Si1 -147.2(4)
C4 Mo1 C7 Si1 -0.1(11)
C12 C7 C8 C9 -4.6(8)
Si1 C7 C8 C9 164.6(4)
Mo1 C7 C8 C9 54.4(5)
C12 C7 C8 Mo1 -59.0(4)
Si1 C7 C8 Mo1 110.2(4)
C7 Mo1 C8 C9 -133.9(5)
C12 Mo1 C8 C9 -100.9(4)
C2 Mo1 C8 C9 122.3(4)
C6 Mo1 C8 C9 -175.6(3)
C11 Mo1 C8 C9 -64.2(4)
C3 Mo1 C8 C9 88.0(4)
C10 Mo1 C8 C9 -27.9(3)
C1 Mo1 C8 C9 159.0(3)
C4 Mo1 C8 C9 68.1(5)
C12 Mo1 C8 C7 33.1(3)
C2 Mo1 C8 C7 -103.8(3)
C6 Mo1 C8 C7 -41.7(4)
C11 Mo1 C8 C7 69.7(3)
C3 Mo1 C8 C7 -138.0(3)
C10 Mo1 C8 C7 106.0(4)
C1 Mo1 C8 C7 -67.1(3)
C9 Mo1 C8 C7 133.9(5)
C4 Mo1 C8 C7 -158.0(3)
C7 C8 C9 C10 0.2(8)
Mo1 C8 C9 C10 53.0(5)
C7 C8 C9 Mo1 -52.8(5)
C7 Mo1 C9 C10 -104.9(4)
C12 Mo1 C9 C10 -66.4(4)
C2 Mo1 C9 C10 159.5(3)
C8 Mo1 C9 C10 -133.5(5)
C11 Mo1 C9 C10 -29.9(3)
C3 Mo1 C9 C10 120.0(4)
C5 Mo1 C9 C10 49.5(6)
C1 Mo1 C9 C10 -164.6(3)
C4 Mo1 C9 C10 83.9(4)
C7 Mo1 C9 C8 28.5(3)
C12 Mo1 C9 C8 67.0(3)
C2 Mo1 C9 C8 -67.0(4)
C11 Mo1 C9 C8 103.6(4)
C3 Mo1 C9 C8 -106.5(4)
C10 Mo1 C9 C8 133.5(5)
C5 Mo1 C9 C8 -177.0(4)
C1 Mo1 C9 C8 -31.1(5)
C4 Mo1 C9 C8 -142.7(3)
C8 C9 C10 C11 3.4(8)
Mo1 C9 C10 C11 55.6(5)
C8 C9 C10 Mo1 -52.3(5)
C7 Mo1 C10 C11 -65.4(3)
C12 Mo1 C10 C11 -28.7(3)
C2 Mo1 C10 C11 -165.7(4)
C6 Mo1 C10 C11 33.9(5)
C8 Mo1 C10 C11 -102.0(4)
C3 Mo1 C10 C11 153.4(3)
C5 Mo1 C10 C11 74.4(4)
C1 Mo1 C10 C11 -66.3(12)
C9 Mo1 C10 C11 -130.2(5)
C4 Mo1 C10 C11 114.0(4)
C7 Mo1 C10 C9 64.9(4)
C12 Mo1 C10 C9 101.6(4)
C2 Mo1 C10 C9 -35.4(5)
C6 Mo1 C10 C9 164.2(4)
C8 Mo1 C10 C9 28.2(3)
C11 Mo1 C10 C9 130.2(5)
C3 Mo1 C10 C9 -76.3(4)
C5 Mo1 C10 C9 -155.4(3)
C1 Mo1 C10 C9 63.9(12)
C4 Mo1 C10 C9 -115.7(4)
C9 C10 C11 C12 -2.2(8)
Mo1 C10 C11 C12 54.0(5)
C9 C10 C11 Mo1 -56.2(5)
C7 Mo1 C11 C12 -28.2(3)
C6 Mo1 C11 C12 66.9(4)
C8 Mo1 C11 C12 -66.5(3)
C3 Mo1 C11 C12 175.5(4)
C10 Mo1 C11 C12 -132.6(5)
C5 Mo1 C11 C12 105.6(4)
C1 Mo1 C11 C12 31.5(5)
C9 Mo1 C11 C12 -102.8(4)
C4 Mo1 C11 C12 142.0(3)
C7 Mo1 C11 C10 104.4(4)
C12 Mo1 C11 C10 132.6(5)
C6 Mo1 C11 C10 -160.5(3)
C8 Mo1 C11 C10 66.1(3)
C3 Mo1 C11 C10 -51.9(6)
C5 Mo1 C11 C10 -121.8(3)
C1 Mo1 C11 C10 164.2(3)
C9 Mo1 C11 C10 29.8(3)
C4 Mo1 C11 C10 -85.4(4)
C10 C11 C12 C7 -2.5(8)
Mo1 C11 C12 C7 52.4(5)
C10 C11 C12 Mo1 -54.9(5)
C8 C7 C12 C11 5.7(8)
Si1 C7 C12 C11 -164.0(4)
Mo1 C7 C12 C11 -53.5(5)
C8 C7 C12 Mo1 59.2(4)
Si1 C7 C12 Mo1 -110.5(3)
C7 Mo1 C12 C11 134.5(5)
C2 Mo1 C12 C11 176.2(3)
C6 Mo1 C12 C11 -122.3(4)
C8 Mo1 C12 C11 101.5(4)
C10 Mo1 C12 C11 28.4(4)
C5 Mo1 C12 C11 -88.4(4)
C1 Mo1 C12 C11 -158.8(3)
C9 Mo1 C12 C11 64.7(4)
C4 Mo1 C12 C11 -67.8(5)
C2 Mo1 C12 C7 41.7(4)
C6 Mo1 C12 C7 103.2(3)
C8 Mo1 C12 C7 -33.0(3)
C11 Mo1 C12 C7 -134.5(5)
C10 Mo1 C12 C7 -106.1(4)
C5 Mo1 C12 C7 137.0(3)
C1 Mo1 C12 C7 66.7(3)
C9 Mo1 C12 C7 -69.8(3)
C4 Mo1 C12 C7 157.7(3)
C7 Si1 C13 C14 118.8(5)
C19 Si1 C13 C14 -132.3(4)
Pt1 Si1 C13 C14 -8.0(5)
C7 Si1 C13 C18 -54.7(5)
C19 Si1 C13 C18 54.1(5)
Pt1 Si1 C13 C18 178.4(4)
C18 C13 C14 C15 -1.4(8)
Si1 C13 C14 C15 -175.2(4)
C13 C14 C15 C16 -0.4(9)
C14 C15 C16 C17 1.9(9)
C15 C16 C17 C18 -1.6(9)
C16 C17 C18 C13 -0.3(8)
C14 C13 C18 C17 1.7(8)
Si1 C13 C18 C17 175.7(4)
C7 Si1 C19 C20 105.0(5)
C13 Si1 C19 C20 0.5(5)
Pt1 Si1 C19 C20 -127.2(5)
C7 Si1 C19 C24 -77.1(5)
C13 Si1 C19 C24 178.4(4)
Pt1 Si1 C19 C24 50.7(4)
C24 C19 C20 C21 -2.1(8)
Si1 C19 C20 C21 175.9(5)
C19 C20 C21 C22 2.1(9)
C20 C21 C22 C23 -0.5(10)
C21 C22 C23 C24 -0.9(10)
C22 C23 C24 C19 0.8(9)
C20 C19 C24 C23 0.6(8)
Si1 C19 C24 C23 -177.5(5)
C27 P1 C25 C26 -169.9(5)
C29 P1 C25 C26 85.0(5)
Pt1 P1 C25 C26 -46.2(5)
C25 P1 C27 C28 -170.9(5)
C29 P1 C27 C28 -66.8(5)
Pt1 P1 C27 C28 66.2(5)
C27 P1 C29 C30 -47.4(6)
C25 P1 C29 C30 58.0(6)
Pt1 P1 C29 C30 -176.2(4)
C35 P2 C31 C32 172.1(5)
C33 P2 C31 C32 -83.0(5)
Pt1 P2 C31 C32 51.0(5)
C31 P2 C33 C34 -51.7(6)
C35 P2 C33 C34 52.8(6)
Pt1 P2 C33 C34 -176.0(4)
C31 P2 C35 C36 174.4(5)
C33 P2 C35 C36 67.6(5)
Pt1 P2 C35 C36 -69.2(5)
